data_4101333
loop_
_publ_author_name
'Gerard, Baudouin'
'Sangji, Sheharbano'
'O'Leary, Daniel J'
'Porco, Jr, John A'

_publ_section_title
;
 Enantioselective photocycloaddition mediated by chiral Br\/onsted
 acids: asymmetric synthesis of the rocaglamides.
;
_journal_issue 24
_journal_name_full 'Journal of the American Chemical Society'
_journal_page_first 7754
_journal_page_last 7755
_journal_paper_doi 10.1021/ja062621j
_journal_volume 128
_journal_year 2006
_chemical_formula_moiety 'C61 H42  O4'
_chemical_formula_sum 'C125 H90 Cl6 O8'
_chemical_formula_weight 1932.67
_chemical_name_systematic
; 
 ? 
;
_space_group_IT_number 5
_symmetry_cell_setting monoclinic
_symmetry_space_group_name_Hall 'C 2y'
_symmetry_space_group_name_H-M 'C 1 2 1'
_atom_sites_solution_hydrogens geom
_atom_sites_solution_primary direct
_atom_sites_solution_secondary difmap
_audit_creation_method SHELXL-97
_cell_angle_alpha 90.00
_cell_angle_beta 99.148(2)
_cell_angle_gamma 90.00
_cell_formula_units_Z 4
_cell_length_a 25.6030(13)
_cell_length_b 16.0366(10)
_cell_length_c 27.6197(16)
_cell_measurement_reflns_used 6330
_cell_measurement_temperature 173(2)
_cell_measurement_theta_max 21.30
_cell_measurement_theta_min 2.21
_cell_volume 11196.0(11)
_computing_cell_refinement 'Bruker SAINT+'
_computing_data_collection 'Bruker APEX2'
_computing_data_reduction 'Bruker SAINT+'
_computing_molecular_graphics 'Bruker SHELXTL'
_computing_publication_material 'Bruker SHELXTL'
_computing_structure_refinement 'SHELXL-97 (Sheldrick, 1997)'
_computing_structure_solution 'SHELXS-97 (Sheldrick, 1990)'
_diffrn_ambient_temperature 173(2)
_diffrn_measured_fraction_theta_full 1.000
_diffrn_measured_fraction_theta_max 1.000
_diffrn_measurement_device_type 'Bruker X8 APEX II diffractometer'
_diffrn_measurement_method 'phi and omega scans'
_diffrn_radiation_monochromator graphite
_diffrn_radiation_source 'fine-focus sealed tube'
_diffrn_radiation_type MoK\a
_diffrn_radiation_wavelength 0.71073
_diffrn_reflns_av_R_equivalents 0.0450
_diffrn_reflns_av_sigmaI/netI 0.0677
_diffrn_reflns_limit_h_max 22
_diffrn_reflns_limit_h_min -26
_diffrn_reflns_limit_k_max 16
_diffrn_reflns_limit_k_min -16
_diffrn_reflns_limit_l_max 28
_diffrn_reflns_limit_l_min -28
_diffrn_reflns_number 34127
_diffrn_reflns_theta_full 21.49
_diffrn_reflns_theta_max 21.49
_diffrn_reflns_theta_min 1.49
_exptl_absorpt_coefficient_mu 0.208
_exptl_absorpt_correction_T_max 0.9795
_exptl_absorpt_correction_T_min 0.9214
_exptl_absorpt_correction_type multi-scan
_exptl_absorpt_process_details SADABS
_exptl_crystal_colour colourless
_exptl_crystal_density_diffrn 1.147
_exptl_crystal_density_method 'not measured'
_exptl_crystal_description block
_exptl_crystal_F_000 4024
_exptl_crystal_size_max 0.40
_exptl_crystal_size_mid 0.15
_exptl_crystal_size_min 0.10
_refine_diff_density_max 0.682
_refine_diff_density_min -0.451
_refine_diff_density_rms 0.069
_refine_ls_abs_structure_details 'Flack H D (1983), Acta Cryst. A39, 876-881'
_refine_ls_abs_structure_Flack 0.08(12)
_refine_ls_extinction_method none
_refine_ls_goodness_of_fit_ref 1.075
_refine_ls_hydrogen_treatment riding
_refine_ls_matrix_type full
_refine_ls_number_parameters 1252
_refine_ls_number_reflns 12712
_refine_ls_number_restraints 1
_refine_ls_restrained_S_all 1.075
_refine_ls_R_factor_all 0.0912
_refine_ls_R_factor_gt 0.0768
_refine_ls_shift/su_max 0.042
_refine_ls_shift/su_mean 0.003
_refine_ls_structure_factor_coef Fsqd
_refine_ls_weighting_details 'calc w=1/[\s^2^(Fo^2^)+(0.1442P)^2^+16.3411P] where P=(Fo^2^+2Fc^2^)/3'
_refine_ls_weighting_scheme calc
_refine_ls_wR_factor_gt 0.2166
_refine_ls_wR_factor_ref 0.2298
_reflns_number_gt 10142
_reflns_number_total 12712
_reflns_threshold_expression >2sigma(I)
_cod_data_source_file ja062621jsi20060414_123140.cif
_cod_data_source_block porco59
_cod_depositor_comments
;
The following automatic conversions were performed:
'_symmetry_cell_setting' value 'Monoclinic' changed to 'monoclinic'
according to '/home/saulius/struct/CIF-dictionaries/cif_core.dic'
dictionary named 'cif_core.dic' version 2.4.1 from 2010-06-29.

Automatic conversion script
Id: cif_fix_enum 1527 2010-12-29 10:47:43Z saulius 
;
_cod_original_sg_symbol_H-M C2
_cod_original_formula_sum 'C125 H90 CL6 O8'
_cod_database_code 4101333

loop_
_symmetry_equiv_pos_as_xyz
'x, y, z'
'-x, y, -z'
'x+1/2, y+1/2, z'
'-x+1/2, y+1/2, -z'

loop_
_atom_site_label
_atom_site_type_symbol
_atom_site_fract_x
_atom_site_fract_y
_atom_site_fract_z
_atom_site_U_iso_or_equiv
_atom_site_adp_type
_atom_site_occupancy
_atom_site_symmetry_multiplicity
_atom_site_calc_flag
_atom_site_refinement_flags
O1 O 0.29684(17) 0.0713(3) 0.37866(16) 0.0403(12) Uani 1 1 d .
H1A H 0.3019 0.0803 0.4090 0.060 Uiso 1 1 calc R
O2 O 0.20913(17) 0.0936(3) 0.42449(15) 0.0344(11) Uani 1 1 d .
O3 O 0.27809(18) 0.0571(3) 0.48596(16) 0.0391(12) Uani 1 1 d .
O4 O 0.1947(2) -0.0273(4) 0.5072(2) 0.0760(18) Uani 1 1 d .
H4A H 0.1894 0.0151 0.4892 0.114 Uiso 1 1 calc R
O5 O 0.30558(16) 1.1360(3) 0.02638(15) 0.0337(11) Uani 1 1 d .
H5A H 0.3125 1.0939 0.0105 0.051 Uiso 1 1 calc R
O6 O 0.22376(16) 1.0439(3) -0.01981(15) 0.0298(11) Uani 1 1 d .
O7 O 0.29351(16) 1.0136(3) -0.05919(15) 0.0300(11) Uani 1 1 d .
O8 O 0.20617(15) 1.0228(3) -0.13087(14) 0.0262(10) Uani 1 1 d .
H8A H 0.2016 1.0144 -0.1018 0.039 Uiso 1 1 calc R
C1 C 0.2523(3) 0.0157(4) 0.3663(2) 0.0364(17) Uani 1 1 d .
C2 C 0.2250(3) 0.0112(4) 0.4117(2) 0.0293(16) Uani 1 1 d .
H2A H 0.1932 -0.0259 0.4049 0.035 Uiso 1 1 calc R
C3 C 0.2465(3) 0.1270(5) 0.4632(3) 0.045(2) Uani 1 1 d .
H3A H 0.2281 0.1551 0.4876 0.054 Uiso 1 1 calc R
H3B H 0.2695 0.1683 0.4503 0.054 Uiso 1 1 calc R
C4 C 0.2620(3) -0.0194(4) 0.4587(2) 0.0332(17) Uani 1 1 d .
H4B H 0.2937 -0.0483 0.4496 0.040 Uiso 1 1 calc R
C5 C 0.2344(2) -0.0760(4) 0.4923(2) 0.0288(16) Uani 1 1 d .
C6 C 0.2751(3) -0.0711(4) 0.3543(3) 0.0351(17) Uani 1 1 d .
C7 C 0.3281(3) -0.0804(5) 0.3641(2) 0.0366(18) Uani 1 1 d .
H7A H 0.3488 -0.0354 0.3789 0.044 Uiso 1 1 calc R
C8 C 0.3542(3) -0.1550(5) 0.3530(3) 0.0375(18) Uani 1 1 d .
C9 C 0.4087(3) -0.1655(5) 0.3670(3) 0.050(2) Uani 1 1 d .
H9A H 0.4289 -0.1227 0.3850 0.060 Uiso 1 1 calc R
C10 C 0.4344(3) -0.2393(5) 0.3547(3) 0.058(2) Uani 1 1 d .
H10A H 0.4708 -0.2488 0.3662 0.069 Uiso 1 1 calc R
C11 C 0.4036(3) -0.2980(5) 0.3246(3) 0.056(2) Uani 1 1 d .
H11A H 0.4201 -0.3453 0.3129 0.067 Uiso 1 1 calc R
C12 C 0.3493(3) -0.2874(5) 0.3119(3) 0.050(2) Uani 1 1 d .
H12A H 0.3299 -0.3297 0.2928 0.060 Uiso 1 1 calc R
C13 C 0.3221(3) -0.2205(5) 0.3251(3) 0.0379(18) Uani 1 1 d .
C14 C 0.2664(3) -0.2104(4) 0.3173(2) 0.0314(17) Uani 1 1 d .
C15 C 0.2333(3) -0.2753(5) 0.2946(2) 0.0387(18) Uani 1 1 d .
H15A H 0.2494 -0.3233 0.2832 0.046 Uiso 1 1 calc R
C16 C 0.1801(3) -0.2716(5) 0.2887(3) 0.0384(18) Uani 1 1 d .
H16A H 0.1590 -0.3158 0.2732 0.046 Uiso 1 1 calc R
C17 C 0.1567(3) -0.2013(5) 0.3057(3) 0.044(2) Uani 1 1 d .
H17A H 0.1193 -0.1988 0.3032 0.052 Uiso 1 1 calc R
C18 C 0.1864(3) -0.1366(5) 0.3258(2) 0.0395(19) Uani 1 1 d .
H18A H 0.1687 -0.0890 0.3356 0.047 Uiso 1 1 calc R
C19 C 0.2418(3) -0.1359(4) 0.3328(2) 0.0341(17) Uani 1 1 d .
C20 C 0.2156(3) 0.0538(4) 0.3209(2) 0.0355(18) Uani 1 1 d .
C21 C 0.2375(3) 0.0723(5) 0.2766(3) 0.0400(18) Uani 1 1 d .
C22 C 0.2901(3) 0.0659(4) 0.2727(3) 0.0408(18) Uani 1 1 d .
H22A H 0.3145 0.0461 0.2998 0.049 Uiso 1 1 calc R
C23 C 0.3080(3) 0.0878(5) 0.2296(3) 0.0446(19) Uani 1 1 d .
H23A H 0.3446 0.0828 0.2277 0.053 Uiso 1 1 calc R
C24 C 0.2736(4) 0.1168(5) 0.1894(3) 0.051(2) Uani 1 1 d .
H24A H 0.2866 0.1336 0.1605 0.061 Uiso 1 1 calc R
C25 C 0.2221(4) 0.1209(5) 0.1917(3) 0.049(2) Uani 1 1 d .
H25A H 0.1989 0.1386 0.1633 0.059 Uiso 1 1 calc R
C26 C 0.2004(3) 0.1005(5) 0.2334(3) 0.051(2) Uani 1 1 d .
C27 C 0.1440(3) 0.1085(5) 0.2360(3) 0.046(2) Uani 1 1 d .
C28 C 0.1068(4) 0.1329(6) 0.1948(3) 0.069(3) Uani 1 1 d .
H28A H 0.1179 0.1422 0.1640 0.082 Uiso 1 1 calc R
C29 C 0.0554(4) 0.1429(8) 0.1996(4) 0.085(3) Uani 1 1 d .
H29A H 0.0311 0.1624 0.1724 0.102 Uiso 1 1 calc R
C30 C 0.0372(4) 0.1253(7) 0.2440(4) 0.082(3) Uani 1 1 d .
H30A H 0.0004 0.1272 0.2459 0.099 Uiso 1 1 calc R
C31 C 0.0726(3) 0.1058(5) 0.2835(3) 0.058(2) Uani 1 1 d .
H31A H 0.0611 0.0989 0.3143 0.069 Uiso 1 1 calc R
C32 C 0.1274(3) 0.0952(4) 0.2802(3) 0.044(2) Uani 1 1 d .
C33 C 0.1646(3) 0.0667(5) 0.3232(2) 0.0382(18) Uani 1 1 d .
H33A H 0.1519 0.0574 0.3533 0.046 Uiso 1 1 calc R
C34 C 0.2094(3) -0.1506(4) 0.4634(2) 0.0327(17) Uani 1 1 d .
C35 C 0.2401(3) -0.2201(5) 0.4483(2) 0.0346(17) Uani 1 1 d .
C36 C 0.2964(3) -0.2203(5) 0.4551(3) 0.0414(19) Uani 1 1 d .
H36A H 0.3150 -0.1735 0.4703 0.050 Uiso 1 1 calc R
C37 C 0.3241(3) -0.2844(5) 0.4406(2) 0.0388(18) Uani 1 1 d .
H37A H 0.3617 -0.2831 0.4469 0.047 Uiso 1 1 calc R
C38 C 0.2978(3) -0.3540(5) 0.4160(3) 0.047(2) Uani 1 1 d .
H38A H 0.3171 -0.3983 0.4046 0.056 Uiso 1 1 calc R
C39 C 0.2435(4) -0.3552(5) 0.4094(3) 0.053(2) Uani 1 1 d .
H39A H 0.2255 -0.4022 0.3939 0.064 Uiso 1 1 calc R
C40 C 0.2142(3) -0.2908(5) 0.4244(2) 0.0385(18) Uani 1 1 d .
C41 C 0.1557(3) -0.2913(5) 0.4131(3) 0.045(2) Uani 1 1 d .
C42 C 0.1280(4) -0.3579(6) 0.3893(3) 0.059(2) Uani 1 1 d .
H42A H 0.1458 -0.4061 0.3802 0.071 Uiso 1 1 calc R
C43 C 0.0735(5) -0.3510(9) 0.3794(4) 0.100(4) Uani 1 1 d .
H43A H 0.0540 -0.3966 0.3638 0.120 Uiso 1 1 calc R
C44 C 0.0464(4) -0.2837(8) 0.3906(4) 0.083(3) Uani 1 1 d .
H44A H 0.0090 -0.2813 0.3816 0.099 Uiso 1 1 calc R
C45 C 0.0721(3) -0.2216(6) 0.4140(3) 0.055(2) Uani 1 1 d .
H45A H 0.0534 -0.1744 0.4229 0.066 Uiso 1 1 calc R
C46 C 0.1268(3) -0.2247(6) 0.4257(3) 0.051(2) Uani 1 1 d .
C47 C 0.1564(3) -0.1542(5) 0.4502(3) 0.046(2) Uani 1 1 d .
H47A H 0.1366 -0.1070 0.4573 0.055 Uiso 1 1 calc R
C48 C 0.2708(3) -0.1032(4) 0.5407(3) 0.0361(17) Uani 1 1 d .
C49 C 0.2486(3) -0.1519(4) 0.5769(3) 0.0415(19) Uani 1 1 d .
C50 C 0.1964(3) -0.1682(5) 0.5751(3) 0.0444(19) Uani 1 1 d .
H50A H 0.1724 -0.1505 0.5472 0.053 Uiso 1 1 calc R
C51 C 0.1766(4) -0.2097(5) 0.6122(3) 0.054(2) Uani 1 1 d .
H51A H 0.1396 -0.2183 0.6103 0.064 Uiso 1 1 calc R
C52 C 0.2109(5) -0.2376(6) 0.6510(4) 0.064(3) Uani 1 1 d .
H52A H 0.1973 -0.2664 0.6764 0.076 Uiso 1 1 calc R
C53 C 0.2613(5) -0.2268(5) 0.6550(3) 0.064(3) Uani 1 1 d .
H53A H 0.2838 -0.2487 0.6827 0.077 Uiso 1 1 calc R
C54 C 0.2837(4) -0.1829(5) 0.6187(3) 0.052(2) Uani 1 1 d .
C55 C 0.3404(4) -0.1623(5) 0.6237(3) 0.054(2) Uani 1 1 d .
C56 C 0.3806(4) -0.1951(6) 0.6614(3) 0.070(3) Uani 1 1 d .
H56A H 0.3704 -0.2343 0.6839 0.084 Uiso 1 1 calc R
C57 C 0.4314(5) -0.1730(8) 0.6660(4) 0.088(4) Uani 1 1 d .
H57A H 0.4562 -0.1969 0.6913 0.106 Uiso 1 1 calc R
C58 C 0.4483(3) -0.1160(6) 0.6346(3) 0.059(2) Uani 1 1 d .
H58A H 0.4841 -0.0980 0.6396 0.071 Uiso 1 1 calc R
C59 C 0.4127(3) -0.0849(6) 0.5955(3) 0.062(2) Uani 1 1 d .
H59A H 0.4241 -0.0472 0.5727 0.074 Uiso 1 1 calc R
C60 C 0.3583(3) -0.1106(5) 0.5900(3) 0.048(2) Uani 1 1 d .
C61 C 0.3212(3) -0.0806(5) 0.5480(3) 0.0448(19) Uani 1 1 d .
H61A H 0.3336 -0.0439 0.5253 0.054 Uiso 1 1 calc R
C62 C 0.2612(3) 1.1810(4) -0.0015(2) 0.0314(16) Uani 1 1 d .
C63 C 0.2366(3) 1.1198(4) -0.0431(2) 0.0307(16) Uani 1 1 d .
H63A H 0.2040 1.1447 -0.0624 0.037 Uiso 1 1 calc R
C64 C 0.2568(3) 0.9791(4) -0.0327(2) 0.0361(17) Uani 1 1 d .
H64A H 0.2754 0.9516 -0.0027 0.043 Uiso 1 1 calc R
H64B H 0.2352 0.9366 -0.0528 0.043 Uiso 1 1 calc R
C65 C 0.2746(2) 1.0916(4) -0.0776(2) 0.0252(15) Uani 1 1 d .
H65A H 0.3048 1.1317 -0.0755 0.030 Uiso 1 1 calc R
C66 C 0.2466(2) 1.0850(4) -0.1316(2) 0.0249(15) Uani 1 1 d .
C67 C 0.2239(3) 1.2082(4) 0.0331(2) 0.0312(17) Uani 1 1 d .
C68 C 0.2437(3) 1.2569(4) 0.0778(2) 0.0327(17) Uani 1 1 d .
C69 C 0.2975(3) 1.2734(4) 0.0940(3) 0.0377(18) Uani 1 1 d .
H69A H 0.3225 1.2571 0.0739 0.045 Uiso 1 1 calc R
C70 C 0.3150(3) 1.3110(4) 0.1367(3) 0.0355(17) Uani 1 1 d .
H70A H 0.3519 1.3197 0.1465 0.043 Uiso 1 1 calc R
C71 C 0.2798(3) 1.3376(5) 0.1670(3) 0.045(2) Uani 1 1 d .
H71A H 0.2925 1.3619 0.1980 0.055 Uiso 1 1 calc R
C72 C 0.2271(3) 1.3284(4) 0.1517(2) 0.0382(18) Uani 1 1 d .
H72A H 0.2029 1.3498 0.1714 0.046 Uiso 1 1 calc R
C73 C 0.2073(3) 1.2877(4) 0.1070(3) 0.0380(18) Uani 1 1 d .
C74 C 0.1509(3) 1.2728(4) 0.0928(2) 0.0350(17) Uani 1 1 d .
C75 C 0.1116(3) 1.3123(5) 0.1167(3) 0.049(2) Uani 1 1 d .
H75A H 0.1218 1.3520 0.1419 0.059 Uiso 1 1 calc R
C76 C 0.0584(3) 1.2924(6) 0.1027(3) 0.061(2) Uani 1 1 d .
H76A H 0.0326 1.3162 0.1196 0.073 Uiso 1 1 calc R
C77 C 0.0429(3) 1.2372(5) 0.0636(3) 0.050(2) Uani 1 1 d .
H77A H 0.0063 1.2266 0.0536 0.060 Uiso 1 1 calc R
C78 C 0.0782(3) 1.1987(5) 0.0400(3) 0.0421(19) Uani 1 1 d .
H78A H 0.0666 1.1592 0.0150 0.050 Uiso 1 1 calc R
C79 C 0.1345(3) 1.2180(4) 0.0530(3) 0.0385(18) Uani 1 1 d .
C80 C 0.1730(2) 1.1858(4) 0.0262(2) 0.0293(16) Uani 1 1 d .
H80A H 0.1617 1.1454 0.0016 0.035 Uiso 1 1 calc R
C81 C 0.2843(3) 1.2586(4) -0.0242(2) 0.0298(16) Uani 1 1 d .
C82 C 0.3386(3) 1.2666(4) -0.0203(2) 0.0342(17) Uani 1 1 d .
H82A H 0.3603 1.2235 -0.0044 0.041 Uiso 1 1 calc R
C83 C 0.3630(3) 1.3353(5) -0.0388(2) 0.0372(18) Uani 1 1 d .
C84 C 0.4207(3) 1.3381(6) -0.0321(3) 0.064(3) Uani 1 1 d .
H84A H 0.4419 1.2956 -0.0150 0.077 Uiso 1 1 calc R
C85 C 0.4423(3) 1.4042(6) -0.0517(3) 0.059(2) Uani 1 1 d .
H85A H 0.4796 1.4049 -0.0507 0.071 Uiso 1 1 calc R
C86 C 0.4137(3) 1.4702(6) -0.0729(3) 0.061(2) Uani 1 1 d .
H86A H 0.4313 1.5161 -0.0848 0.074 Uiso 1 1 calc R
C87 C 0.3601(3) 1.4707(5) -0.0770(3) 0.050(2) Uani 1 1 d .
H87A H 0.3409 1.5186 -0.0899 0.060 Uiso 1 1 calc R
C88 C 0.3322(3) 1.4002(4) -0.0622(2) 0.0365(18) Uani 1 1 d .
C89 C 0.2760(3) 1.3951(4) -0.0681(2) 0.0314(16) Uani 1 1 d .
C90 C 0.2436(3) 1.4567(4) -0.0929(3) 0.0411(19) Uani 1 1 d .
H90A H 0.2593 1.5047 -0.1048 0.049 Uiso 1 1 calc R
C91 C 0.1884(3) 1.4486(5) -0.1006(3) 0.0392(18) Uani 1 1 d .
H91A H 0.1670 1.4919 -0.1167 0.047 Uiso 1 1 calc R
C92 C 0.1651(3) 1.3793(5) -0.0851(2) 0.0368(17) Uani 1 1 d .
H92A H 0.1277 1.3737 -0.0916 0.044 Uiso 1 1 calc R
C93 C 0.1957(3) 1.3171(4) -0.0600(2) 0.0338(17) Uani 1 1 d .
H93A H 0.1783 1.2701 -0.0491 0.041 Uiso 1 1 calc R
C94 C 0.2521(2) 1.3200(4) -0.0498(2) 0.0261(16) Uani 1 1 d .
C95 C 0.2213(2) 1.1659(4) -0.1520(2) 0.0259(16) Uani 1 1 d .
C96 C 0.2527(3) 1.2375(4) -0.1650(2) 0.0299(16) Uani 1 1 d .
C97 C 0.3070(2) 1.2398(4) -0.1546(2) 0.0249(15) Uani 1 1 d .
H97A H 0.3256 1.1942 -0.1380 0.030 Uiso 1 1 calc R
C98 C 0.3350(3) 1.3077(5) -0.1679(2) 0.0346(18) Uani 1 1 d .
H98A H 0.3726 1.3086 -0.1605 0.042 Uiso 1 1 calc R
C99 C 0.3082(3) 1.3739(4) -0.1920(2) 0.0316(16) Uani 1 1 d .
H99A H 0.3273 1.4199 -0.2021 0.038 Uiso 1 1 calc R
C100 C 0.2560(3) 1.3734(4) -0.2012(2) 0.0329(17) Uani 1 1 d .
H10B H 0.2383 1.4205 -0.2169 0.039 Uiso 1 1 calc R
C101 C 0.2254(3) 1.3053(4) -0.1887(2) 0.0304(17) Uani 1 1 d .
C102 C 0.1665(2) 1.3087(4) -0.1978(2) 0.0268(16) Uani 1 1 d .
C103 C 0.1387(3) 1.3725(4) -0.2202(2) 0.0364(17) Uani 1 1 d .
H10C H 0.1570 1.4173 -0.2325 0.044 Uiso 1 1 calc R
C104 C 0.0846(3) 1.3750(5) -0.2259(3) 0.048(2) Uani 1 1 d .
H10D H 0.0665 1.4218 -0.2415 0.057 Uiso 1 1 calc R
C105 C 0.0558(3) 1.3115(5) -0.2095(3) 0.048(2) Uani 1 1 d .
H10E H 0.0182 1.3135 -0.2135 0.058 Uiso 1 1 calc R
C106 C 0.0845(3) 1.2426(5) -0.1862(3) 0.0403(18) Uani 1 1 d .
H10F H 0.0664 1.1971 -0.1744 0.048 Uiso 1 1 calc R
C107 C 0.1402(2) 1.2427(4) -0.1807(2) 0.0262(15) Uani 1 1 d .
C108 C 0.1683(3) 1.1714(4) -0.1594(2) 0.0302(16) Uani 1 1 d .
H10G H 0.1486 1.1256 -0.1501 0.036 Uiso 1 1 calc R
C109 C 0.2864(3) 1.0490(4) -0.1654(2) 0.0294(16) Uani 1 1 d .
C110 C 0.2656(3) 1.0294(4) -0.2171(2) 0.0308(16) Uani 1 1 d .
C111 C 0.2114(3) 1.0277(4) -0.2363(3) 0.0360(17) Uani 1 1 d .
H11B H 0.1864 1.0437 -0.2161 0.043 Uiso 1 1 calc R
C112 C 0.1940(3) 1.0035(5) -0.2838(3) 0.0410(18) Uani 1 1 d .
H11C H 0.1571 1.0008 -0.2957 0.049 Uiso 1 1 calc R
C113 C 0.2295(3) 0.9831(5) -0.3143(3) 0.048(2) Uani 1 1 d .
H11D H 0.2171 0.9684 -0.3474 0.057 Uiso 1 1 calc R
C114 C 0.2824(3) 0.9838(5) -0.2975(2) 0.0400(18) Uani 1 1 d .
H11E H 0.3062 0.9680 -0.3190 0.048 Uiso 1 1 calc R
C115 C 0.3028(3) 1.0075(4) -0.2489(2) 0.0354(17) Uani 1 1 d .
C116 C 0.3578(2) 1.0045(4) -0.2305(2) 0.0321(16) Uani 1 1 d .
C117 C 0.3979(3) 0.9873(5) -0.2599(3) 0.053(2) Uani 1 1 d .
H11F H 0.3882 0.9792 -0.2943 0.063 Uiso 1 1 calc R
C118 C 0.4499(4) 0.9823(6) -0.2391(3) 0.060(2) Uani 1 1 d .
H11G H 0.4760 0.9732 -0.2595 0.072 Uiso 1 1 calc R
C119 C 0.4648(3) 0.9898(6) -0.1908(3) 0.057(2) Uani 1 1 d .
H11H H 0.5009 0.9821 -0.1770 0.069 Uiso 1 1 calc R
C120 C 0.4286(3) 1.0087(5) -0.1608(3) 0.050(2) Uani 1 1 d .
H12B H 0.4404 1.0149 -0.1266 0.061 Uiso 1 1 calc R
C121 C 0.3756(2) 1.0187(4) -0.1787(2) 0.0321(16) Uani 1 1 d .
C122 C 0.3377(2) 1.0394(4) -0.1485(2) 0.0258(15) Uani 1 1 d .
H12C H 0.3495 1.0468 -0.1144 0.031 Uiso 1 1 calc R
Cl1 Cl 0.07247(11) 0.8904(2) -0.09249(11) 0.0937(9) Uani 1 1 d .
Cl2 Cl 0.06505(11) 1.07096(18) -0.08031(10) 0.0851(8) Uani 1 1 d .
Cl3 Cl 0.4407(3) 0.2022(5) 0.4643(3) 0.225(3) Uani 1 1 d .
Cl4 Cl 0.42617(16) 0.0126(4) 0.47141(15) 0.1572(18) Uani 1 1 d .
Cl5 Cl 0.54326(17) 0.9364(4) -0.0440(2) 0.183(2) Uani 1 1 d .
Cl6 Cl 0.57133(12) 1.0774(2) 0.02482(11) 0.1038(10) Uani 1 1 d .
C1S C 0.1042(3) 0.9798(6) -0.0684(3) 0.069(3) Uani 1 1 d .
H1SA H 0.1372 0.9869 -0.0825 0.082 Uiso 1 1 calc R
H1SB H 0.1142 0.9730 -0.0325 0.082 Uiso 1 1 calc R
C2S C 0.3971(8) 0.1193(15) 0.4773(8) 0.203(10) Uani 1 1 d .
H2SA H 0.3633 0.1237 0.4544 0.243 Uiso 1 1 calc R
H2SB H 0.3893 0.1263 0.5110 0.243 Uiso 1 1 calc R
C3S C 0.5875(5) 0.9928(14) -0.0049(5) 0.169(9) Uani 1 1 d .
H3SB H 0.6043 0.9535 0.0206 0.202 Uiso 1 1 calc R
H3SA H 0.6155 1.0103 -0.0236 0.202 Uiso 1 1 calc R

loop_
_atom_site_aniso_label
_atom_site_aniso_U_11
_atom_site_aniso_U_22
_atom_site_aniso_U_33
_atom_site_aniso_U_23
_atom_site_aniso_U_13
_atom_site_aniso_U_12
O1 0.049(3) 0.045(3) 0.025(2) -0.005(2) 0.001(2) -0.004(3)
O2 0.051(3) 0.032(3) 0.019(2) -0.011(2) 0.003(2) 0.003(2)
O3 0.055(3) 0.027(3) 0.035(3) -0.002(2) 0.006(2) 0.004(2)
O4 0.067(4) 0.070(4) 0.094(5) 0.010(4) 0.020(3) 0.027(3)
O5 0.044(3) 0.031(3) 0.024(2) -0.006(2) -0.001(2) 0.004(2)
O6 0.032(2) 0.024(3) 0.034(3) 0.005(2) 0.008(2) 0.002(2)
O7 0.035(2) 0.029(3) 0.029(2) 0.002(2) 0.012(2) -0.001(2)
O8 0.032(2) 0.030(3) 0.018(2) 0.0029(19) 0.0053(18) -0.006(2)
C1 0.041(4) 0.038(4) 0.030(4) 0.004(3) 0.005(3) -0.001(4)
C2 0.037(4) 0.022(4) 0.028(4) -0.003(3) 0.003(3) 0.001(3)
C3 0.060(5) 0.038(5) 0.041(5) 0.004(4) 0.021(4) -0.004(4)
C4 0.039(4) 0.025(4) 0.036(4) -0.013(3) 0.007(3) 0.002(3)
C5 0.024(4) 0.037(4) 0.028(4) -0.004(3) 0.011(3) 0.006(3)
C6 0.043(5) 0.029(4) 0.034(4) -0.006(3) 0.010(3) -0.009(3)
C7 0.044(5) 0.042(5) 0.023(4) -0.004(3) 0.007(3) -0.003(4)
C8 0.036(4) 0.042(5) 0.035(4) 0.001(4) 0.009(3) -0.006(4)
C9 0.056(5) 0.046(5) 0.050(5) -0.010(4) 0.015(4) -0.005(4)
C10 0.054(5) 0.057(6) 0.061(6) 0.006(5) 0.009(4) -0.004(5)
C11 0.048(5) 0.039(5) 0.084(6) 0.001(5) 0.019(5) 0.010(4)
C12 0.085(6) 0.031(5) 0.038(5) -0.006(4) 0.022(4) -0.013(5)
C13 0.044(5) 0.038(5) 0.034(4) -0.005(4) 0.013(3) 0.000(4)
C14 0.046(5) 0.027(4) 0.022(4) 0.004(3) 0.006(3) 0.000(3)
C15 0.061(5) 0.037(5) 0.019(4) -0.002(3) 0.007(3) 0.002(4)
C16 0.044(5) 0.034(5) 0.035(4) -0.007(4) -0.002(3) -0.004(4)
C17 0.040(4) 0.044(5) 0.045(5) -0.004(4) 0.000(4) -0.016(4)
C18 0.048(5) 0.038(5) 0.033(4) 0.007(4) 0.009(3) 0.006(4)
C19 0.041(4) 0.038(5) 0.022(4) 0.000(3) 0.003(3) 0.002(4)
C20 0.050(5) 0.036(4) 0.020(4) -0.004(3) 0.004(3) 0.001(4)
C21 0.053(5) 0.031(4) 0.036(4) 0.007(3) 0.008(4) -0.001(4)
C22 0.055(5) 0.028(4) 0.038(5) -0.002(3) 0.001(4) -0.010(4)
C23 0.057(5) 0.037(4) 0.040(5) -0.008(4) 0.011(4) -0.010(4)
C24 0.084(7) 0.039(5) 0.035(5) 0.005(4) 0.024(5) 0.004(4)
C25 0.072(6) 0.038(5) 0.036(5) 0.006(4) 0.009(4) -0.001(4)
C26 0.079(6) 0.039(5) 0.033(5) 0.008(4) 0.003(4) -0.005(4)
C27 0.061(5) 0.035(5) 0.041(5) 0.009(4) 0.008(4) 0.013(4)
C28 0.068(6) 0.080(7) 0.055(6) 0.024(5) 0.003(5) 0.007(5)
C29 0.089(8) 0.106(9) 0.055(7) 0.024(6) -0.004(6) 0.026(7)
C30 0.067(6) 0.098(8) 0.077(8) 0.012(6) -0.001(6) 0.013(6)
C31 0.055(6) 0.070(6) 0.048(5) 0.014(4) 0.010(4) 0.006(4)
C32 0.060(5) 0.030(4) 0.040(5) 0.005(4) 0.000(4) 0.002(4)
C33 0.046(5) 0.046(5) 0.021(4) 0.001(3) 0.002(3) -0.007(4)
C34 0.045(5) 0.033(4) 0.021(4) 0.001(3) 0.010(3) 0.000(4)
C35 0.044(4) 0.035(4) 0.025(4) 0.006(3) 0.005(3) 0.009(4)
C36 0.056(5) 0.033(5) 0.035(4) 0.002(4) 0.004(4) -0.004(4)
C37 0.046(4) 0.039(5) 0.031(4) 0.005(4) 0.006(3) 0.002(4)
C38 0.074(6) 0.041(5) 0.027(4) 0.002(4) 0.013(4) 0.014(4)
C39 0.079(7) 0.042(5) 0.036(5) 0.005(4) 0.005(4) -0.012(5)
C40 0.055(5) 0.031(4) 0.029(4) 0.008(4) 0.004(4) 0.000(4)
C41 0.066(5) 0.043(5) 0.026(4) 0.004(4) 0.011(4) -0.016(4)
C42 0.072(6) 0.057(6) 0.045(5) -0.014(4) -0.003(4) -0.013(5)
C43 0.084(8) 0.102(10) 0.101(9) -0.006(8) -0.023(7) -0.034(8)
C44 0.055(6) 0.108(9) 0.084(8) -0.020(7) 0.011(5) 0.006(7)
C45 0.050(5) 0.055(5) 0.060(6) -0.018(5) 0.012(4) -0.014(4)
C46 0.053(5) 0.057(6) 0.042(5) -0.007(4) 0.009(4) -0.012(5)
C47 0.058(5) 0.050(5) 0.032(4) -0.004(4) 0.011(4) 0.008(4)
C48 0.050(5) 0.023(4) 0.038(4) -0.002(3) 0.017(4) 0.002(4)
C49 0.063(5) 0.024(4) 0.039(5) -0.012(4) 0.013(4) 0.005(4)
C50 0.071(6) 0.033(4) 0.031(4) 0.002(4) 0.013(4) -0.008(4)
C51 0.082(6) 0.040(5) 0.042(5) -0.004(4) 0.020(5) 0.000(4)
C52 0.100(8) 0.040(5) 0.059(7) -0.009(5) 0.038(6) -0.001(6)
C53 0.120(9) 0.040(5) 0.033(5) 0.006(4) 0.016(5) 0.029(6)
C54 0.085(7) 0.038(5) 0.030(5) -0.002(4) 0.002(4) 0.008(4)
C55 0.074(6) 0.042(5) 0.044(5) -0.012(4) 0.001(5) 0.019(4)
C56 0.089(8) 0.073(7) 0.045(5) 0.008(5) 0.002(5) 0.030(6)
C57 0.092(9) 0.113(10) 0.053(6) -0.003(7) -0.012(6) 0.060(8)
C58 0.058(5) 0.071(6) 0.048(5) 0.001(5) 0.003(4) 0.021(5)
C59 0.056(5) 0.061(6) 0.066(6) -0.012(5) -0.001(5) 0.005(5)
C60 0.066(6) 0.034(4) 0.041(5) -0.006(4) 0.002(4) 0.014(4)
C61 0.057(5) 0.040(5) 0.036(4) 0.000(4) 0.004(4) 0.008(4)
C62 0.039(4) 0.029(4) 0.028(4) 0.000(3) 0.008(3) 0.002(3)
C63 0.036(4) 0.029(4) 0.028(4) -0.004(3) 0.007(3) -0.002(3)
C64 0.050(4) 0.031(4) 0.024(4) 0.000(3) -0.002(3) -0.004(4)
C65 0.029(3) 0.022(4) 0.024(4) -0.003(3) 0.003(3) -0.002(3)
C66 0.034(4) 0.023(4) 0.019(3) 0.000(3) 0.008(3) -0.003(3)
C67 0.042(4) 0.030(4) 0.022(4) 0.004(3) 0.008(3) 0.007(3)
C68 0.038(4) 0.029(4) 0.032(4) 0.004(3) 0.009(3) 0.005(3)
C69 0.055(5) 0.028(4) 0.031(4) 0.000(3) 0.008(4) -0.004(3)
C70 0.044(4) 0.025(4) 0.035(4) 0.000(3) 0.001(4) -0.009(3)
C71 0.069(6) 0.034(4) 0.029(4) -0.001(4) -0.006(4) -0.004(4)
C72 0.064(5) 0.031(4) 0.021(4) 0.001(3) 0.011(4) 0.001(4)
C73 0.055(5) 0.023(4) 0.034(4) 0.005(3) 0.001(4) -0.001(3)
C74 0.047(5) 0.035(4) 0.026(4) 0.005(3) 0.015(3) 0.006(4)
C75 0.059(5) 0.040(5) 0.047(5) -0.011(4) 0.005(4) 0.006(4)
C76 0.062(6) 0.063(6) 0.060(6) 0.000(5) 0.020(5) 0.009(5)
C77 0.040(4) 0.060(6) 0.050(5) 0.007(5) 0.006(4) -0.009(4)
C78 0.043(4) 0.044(5) 0.043(4) -0.010(4) 0.018(4) 0.003(4)
C79 0.050(5) 0.027(4) 0.038(4) -0.004(4) 0.002(4) -0.006(3)
C80 0.028(4) 0.029(4) 0.029(4) -0.003(3) -0.001(3) -0.006(3)
C81 0.035(4) 0.028(4) 0.024(4) -0.005(3) -0.002(3) -0.005(3)
C82 0.045(5) 0.027(4) 0.030(4) -0.004(3) 0.005(3) 0.005(3)
C83 0.044(4) 0.037(5) 0.032(4) -0.003(4) 0.013(3) -0.002(4)
C84 0.054(6) 0.071(7) 0.068(6) -0.015(5) 0.012(5) -0.014(5)
C85 0.042(5) 0.071(7) 0.067(6) 0.005(5) 0.020(4) -0.002(5)
C86 0.061(6) 0.067(6) 0.058(6) 0.006(5) 0.015(4) -0.010(5)
C87 0.059(6) 0.044(5) 0.049(5) -0.004(4) 0.014(4) -0.023(4)
C88 0.052(5) 0.035(4) 0.022(4) -0.011(3) 0.003(3) -0.007(4)
C89 0.040(4) 0.038(4) 0.016(3) 0.002(3) 0.005(3) 0.000(4)
C90 0.070(6) 0.025(4) 0.032(4) -0.003(3) 0.020(4) 0.007(4)
C91 0.050(5) 0.035(5) 0.032(4) 0.000(3) 0.005(3) 0.005(4)
C92 0.037(4) 0.039(5) 0.031(4) 0.000(4) -0.006(3) 0.005(4)
C93 0.043(4) 0.032(4) 0.027(4) -0.005(3) 0.007(3) -0.013(3)
C94 0.031(4) 0.024(4) 0.023(4) -0.004(3) 0.003(3) -0.005(3)
C95 0.033(4) 0.027(4) 0.020(4) -0.006(3) 0.009(3) 0.002(3)
C96 0.042(4) 0.027(4) 0.020(4) -0.006(3) 0.003(3) 0.001(3)
C97 0.030(4) 0.027(4) 0.017(3) 0.004(3) 0.002(3) 0.003(3)
C98 0.031(4) 0.051(5) 0.022(4) -0.009(4) 0.004(3) 0.000(4)
C99 0.041(5) 0.031(4) 0.022(4) -0.006(3) 0.004(3) -0.008(3)
C100 0.048(5) 0.024(4) 0.027(4) 0.003(3) 0.008(3) 0.010(3)
C101 0.051(5) 0.025(4) 0.016(3) -0.003(3) 0.009(3) 0.012(4)
C102 0.038(4) 0.025(4) 0.016(3) -0.003(3) 0.000(3) 0.001(3)
C103 0.046(5) 0.030(4) 0.032(4) 0.003(3) 0.002(3) 0.006(4)
C104 0.041(5) 0.040(5) 0.058(5) 0.016(4) -0.003(4) 0.012(4)
C105 0.047(5) 0.053(5) 0.043(5) 0.004(4) 0.003(4) 0.012(4)
C106 0.043(5) 0.032(4) 0.046(4) 0.003(4) 0.009(4) 0.000(3)
C107 0.024(4) 0.029(4) 0.024(4) 0.000(3) 0.000(3) 0.000(3)
C108 0.034(4) 0.038(4) 0.018(4) -0.006(3) 0.004(3) -0.002(3)
C109 0.043(4) 0.023(4) 0.023(4) -0.005(3) 0.005(3) 0.000(3)
C110 0.042(4) 0.023(4) 0.029(4) -0.003(3) 0.008(3) 0.004(3)
C111 0.048(4) 0.029(4) 0.032(4) 0.006(3) 0.009(3) 0.008(3)
C112 0.052(4) 0.034(4) 0.037(5) -0.005(4) 0.007(4) 0.001(4)
C113 0.078(6) 0.028(4) 0.034(4) -0.008(4) -0.001(4) 0.003(4)
C114 0.047(5) 0.044(5) 0.029(4) -0.001(3) 0.006(3) 0.008(4)
C115 0.045(4) 0.035(4) 0.025(4) 0.003(3) 0.003(3) 0.011(3)
C116 0.034(4) 0.030(4) 0.034(4) 0.004(3) 0.012(3) 0.006(3)
C117 0.050(5) 0.068(6) 0.041(5) -0.013(4) 0.006(4) 0.003(4)
C118 0.068(6) 0.067(6) 0.049(6) -0.019(5) 0.025(5) -0.005(5)
C119 0.054(5) 0.061(6) 0.060(6) -0.003(5) 0.020(5) 0.014(4)
C120 0.048(5) 0.048(5) 0.057(5) 0.006(4) 0.010(4) 0.004(4)
C121 0.032(4) 0.033(4) 0.034(4) -0.001(3) 0.012(3) 0.007(3)
C122 0.028(4) 0.023(4) 0.025(4) -0.001(3) 0.001(3) 0.001(3)
Cl1 0.0923(18) 0.094(2) 0.098(2) -0.0171(17) 0.0222(15) -0.0034(16)
Cl2 0.0921(18) 0.0852(19) 0.0768(17) -0.0018(15) 0.0098(14) 0.0109(15)
Cl3 0.199(5) 0.281(9) 0.192(6) 0.046(6) 0.028(4) -0.006(6)
Cl4 0.117(3) 0.243(6) 0.108(3) -0.036(3) 0.007(2) -0.002(3)
Cl5 0.114(3) 0.230(6) 0.201(5) -0.083(4) 0.014(3) -0.005(3)
Cl6 0.0858(18) 0.138(3) 0.0837(19) 0.012(2) 0.0009(15) -0.0123(19)
C1S 0.055(5) 0.092(7) 0.059(6) 0.002(5) 0.011(4) -0.009(5)
C2S 0.162(16) 0.28(3) 0.183(19) 0.089(19) 0.065(14) 0.019(18)
C3S 0.095(9) 0.31(3) 0.109(10) -0.106(14) 0.048(8) -0.029(12)

loop_
_atom_type_symbol
_atom_type_description
_atom_type_scat_dispersion_real
_atom_type_scat_dispersion_imag
_atom_type_scat_source
C C 0.0033 0.0016 'International Tables Vol C Tables 4.2.6.8 and 6.1.1.4'
H H 0.0000 0.0000 'International Tables Vol C Tables 4.2.6.8 and 6.1.1.4'
O O 0.0106 0.0060 'International Tables Vol C Tables 4.2.6.8 and 6.1.1.4'
Cl Cl 0.1484 0.1585 'International Tables Vol C Tables 4.2.6.8 and 6.1.1.4'

loop_
_geom_angle_atom_site_label_1
_geom_angle_atom_site_label_2
_geom_angle_atom_site_label_3
_geom_angle
C3 O2 C2 110.3(5)
C4 O3 C3 109.3(5)
C64 O6 C63 108.7(4)
C64 O7 C65 108.8(5)
O1 C1 C2 106.4(5)
O1 C1 C6 106.9(5)
C2 C1 C6 111.4(5)
O1 C1 C20 107.4(5)
C2 C1 C20 112.4(5)
C6 C1 C20 112.0(5)
O2 C2 C1 109.8(5)
O2 C2 C4 104.0(5)
C1 C2 C4 113.6(5)
O2 C3 O3 107.1(5)
O3 C4 C5 107.5(5)
O3 C4 C2 104.3(5)
C5 C4 C2 114.1(5)
O4 C5 C34 109.2(5)
O4 C5 C4 105.9(6)
C34 C5 C4 109.9(5)
O4 C5 C48 105.5(5)
C34 C5 C48 111.9(5)
C4 C5 C48 114.2(5)
C7 C6 C19 121.6(6)
C7 C6 C1 116.9(6)
C19 C6 C1 121.5(6)
C6 C7 C8 122.7(6)
C9 C8 C7 121.6(7)
C9 C8 C13 120.5(7)
C7 C8 C13 118.0(6)
C8 C9 C10 120.9(7)
C11 C10 C9 117.4(7)
C12 C11 C10 120.7(8)
C13 C12 C11 124.3(7)
C12 C13 C14 126.6(7)
C12 C13 C8 115.9(7)
C14 C13 C8 117.4(6)
C13 C14 C15 119.8(6)
C13 C14 C19 121.7(6)
C15 C14 C19 118.5(6)
C16 C15 C14 122.7(7)
C15 C16 C17 118.4(7)
C18 C17 C16 121.1(7)
C17 C18 C19 123.6(7)
C18 C19 C6 126.5(7)
C18 C19 C14 115.6(6)
C6 C19 C14 117.9(6)
C33 C20 C21 121.4(6)
C33 C20 C1 119.3(6)
C21 C20 C1 119.3(6)
C22 C21 C20 124.5(6)
C22 C21 C26 118.3(7)
C20 C21 C26 117.3(7)
C21 C22 C23 120.7(7)
C24 C23 C22 121.3(8)
C25 C24 C23 119.1(7)
C24 C25 C26 123.8(8)
C25 C26 C27 123.1(7)
C25 C26 C21 116.8(8)
C27 C26 C21 120.1(7)
C32 C27 C28 119.5(8)
C32 C27 C26 118.5(7)
C28 C27 C26 121.9(7)
C29 C28 C27 119.7(8)
C28 C29 C30 121.6(9)
C31 C30 C29 118.6(9)
C30 C31 C32 121.3(8)
C27 C32 C31 118.9(7)
C27 C32 C33 121.0(7)
C31 C32 C33 120.0(7)
C20 C33 C32 121.4(7)
C47 C34 C35 117.0(6)
C47 C34 C5 119.8(6)
C35 C34 C5 123.3(6)
C40 C35 C36 116.6(6)
C40 C35 C34 120.5(6)
C36 C35 C34 122.8(7)
C37 C36 C35 122.2(7)
C36 C37 C38 120.7(7)
C39 C38 C37 118.0(7)
C38 C39 C40 122.5(8)
C39 C40 C35 120.0(7)
C39 C40 C41 121.0(7)
C35 C40 C41 118.9(7)
C46 C41 C42 117.6(8)
C46 C41 C40 120.6(7)
C42 C41 C40 121.8(8)
C43 C42 C41 117.0(10)
C44 C43 C42 124.0(10)
C45 C44 C43 119.1(9)
C44 C45 C46 120.0(9)
C41 C46 C45 122.1(7)
C41 C46 C47 117.2(7)
C45 C46 C47 120.6(8)
C34 C47 C46 125.6(7)
C61 C48 C49 121.3(7)
C61 C48 C5 119.2(6)
C49 C48 C5 119.6(6)
C50 C49 C54 116.8(7)
C50 C49 C48 124.7(7)
C54 C49 C48 118.5(7)
C49 C50 C51 122.8(8)
C52 C51 C50 118.6(9)
C53 C52 C51 122.6(9)
C52 C53 C54 121.2(9)
C53 C54 C49 117.9(8)
C53 C54 C55 123.3(8)
C49 C54 C55 118.6(7)
C60 C55 C56 115.6(9)
C60 C55 C54 120.0(7)
C56 C55 C54 124.3(9)
C57 C56 C55 122.9(10)
C56 C57 C58 121.1(9)
C57 C58 C59 119.7(9)
C58 C59 C60 118.8(9)
C55 C60 C59 121.6(7)
C55 C60 C61 119.5(8)
C59 C60 C61 119.0(8)
C48 C61 C60 121.7(7)
O5 C62 C67 108.9(5)
O5 C62 C81 107.2(5)
C67 C62 C81 110.0(5)
O5 C62 C63 105.4(5)
C67 C62 C63 115.0(5)
C81 C62 C63 110.0(5)
O6 C63 C65 103.9(5)
O6 C63 C62 107.3(5)
C65 C63 C62 114.8(5)
O7 C64 O6 108.5(5)
O7 C65 C63 104.7(5)
O7 C65 C66 111.5(5)
C63 C65 C66 112.0(5)
O8 C66 C95 109.4(5)
O8 C66 C65 104.9(5)
C95 C66 C65 113.8(5)
O8 C66 C109 106.6(5)
C95 C66 C109 111.5(5)
C65 C66 C109 110.2(5)
C80 C67 C68 117.3(6)
C80 C67 C62 122.0(6)
C68 C67 C62 120.6(6)
C69 C68 C73 116.9(6)
C69 C68 C67 123.7(6)
C73 C68 C67 119.3(6)
C70 C69 C68 122.8(7)
C69 C70 C71 120.6(7)
C72 C71 C70 119.3(7)
C71 C72 C73 121.4(7)
C68 C73 C72 118.7(7)
C68 C73 C74 120.3(6)
C72 C73 C74 120.9(7)
C79 C74 C75 119.1(7)
C79 C74 C73 118.1(6)
C75 C74 C73 122.8(6)
C76 C75 C74 119.9(7)
C75 C76 C77 120.2(8)
C78 C77 C76 122.2(7)
C77 C78 C79 119.8(7)
C74 C79 C80 119.0(6)
C74 C79 C78 118.7(6)
C80 C79 C78 122.3(6)
C67 C80 C79 124.7(6)
C82 C81 C94 118.5(6)
C82 C81 C62 119.1(6)
C94 C81 C62 122.4(6)
C81 C82 C83 123.0(6)
C88 C83 C82 120.1(6)
C88 C83 C84 121.3(7)
C82 C83 C84 118.6(7)
C85 C84 C83 116.4(9)
C84 C85 C86 123.7(8)
C87 C86 C85 120.5(8)
C86 C87 C88 121.0(8)
C83 C88 C89 119.7(6)
C83 C88 C87 116.7(6)
C89 C88 C87 123.6(7)
C90 C89 C88 121.7(6)
C90 C89 C94 120.0(6)
C88 C89 C94 118.2(6)
C89 C90 C91 120.9(7)
C92 C91 C90 120.6(7)
C91 C92 C93 120.3(6)
C92 C93 C94 123.4(6)
C81 C94 C93 125.0(6)
C81 C94 C89 120.3(6)
C93 C94 C89 114.7(6)
C108 C95 C96 119.2(6)
C108 C95 C66 118.3(6)
C96 C95 C66 122.5(5)
C97 C96 C101 119.4(6)
C97 C96 C95 122.9(6)
C101 C96 C95 117.8(6)
C96 C97 C98 121.0(6)
C99 C98 C97 119.6(6)
C100 C99 C98 120.0(7)
C99 C100 C101 122.7(6)
C96 C101 C100 117.2(6)
C96 C101 C102 121.7(6)
C100 C101 C102 121.0(6)
C103 C102 C107 119.5(6)
C103 C102 C101 123.7(6)
C107 C102 C101 116.8(5)
C102 C103 C104 121.8(7)
C103 C104 C105 121.8(7)
C104 C105 C106 117.2(7)
C107 C106 C105 119.3(7)
C102 C107 C106 120.3(6)
C102 C107 C108 121.1(5)
C106 C107 C108 118.6(6)
C95 C108 C107 123.1(6)
C122 C109 C110 119.9(6)
C122 C109 C66 121.6(5)
C110 C109 C66 118.4(5)
C111 C110 C115 118.4(6)
C111 C110 C109 123.5(6)
C115 C110 C109 118.0(6)
C112 C111 C110 121.3(6)
C113 C112 C111 120.4(7)
C114 C113 C112 120.7(7)
C113 C114 C115 121.7(7)
C116 C115 C114 121.8(6)
C116 C115 C110 120.4(6)
C114 C115 C110 117.6(6)
C115 C116 C117 124.3(6)
C115 C116 C121 119.1(6)
C117 C116 C121 116.7(6)
C118 C117 C116 120.7(7)
C119 C118 C117 121.4(8)
C118 C119 C120 120.7(8)
C121 C120 C119 122.0(8)
C120 C121 C122 122.9(6)
C120 C121 C116 118.2(6)
C122 C121 C116 118.8(6)
C109 C122 C121 123.4(6)
Cl1 C1S Cl2 113.3(5)
Cl3 C2S Cl4 112.7(10)
Cl6 C3S Cl5 123.5(9)

loop_
_geom_bond_atom_site_label_1
_geom_bond_atom_site_label_2
_geom_bond_distance
O1 C1 1.445(8)
O2 C3 1.422(8)
O2 C2 1.443(8)
O3 C4 1.464(8)
O3 C3 1.464(9)
O4 C5 1.396(8)
O5 C62 1.459(8)
O6 C64 1.421(8)
O6 C63 1.438(8)
O7 C64 1.395(8)
O7 C65 1.405(8)
O8 C66 1.439(7)
C1 C2 1.532(9)
C1 C6 1.565(10)
C1 C20 1.568(10)
C2 C4 1.560(9)
C4 C5 1.546(10)
C5 C34 1.523(9)
C5 C48 1.564(10)
C6 C7 1.348(10)
C6 C19 1.414(10)
C7 C8 1.427(10)
C8 C9 1.398(10)
C8 C13 1.474(10)
C9 C10 1.422(12)
C10 C11 1.410(12)
C11 C12 1.387(11)
C12 C13 1.359(11)
C13 C14 1.417(10)
C14 C15 1.424(10)
C14 C19 1.446(10)
C15 C16 1.348(10)
C16 C17 1.391(10)
C17 C18 1.351(10)
C18 C19 1.401(10)
C20 C33 1.334(10)
C20 C21 1.455(10)
C21 C22 1.371(10)
C21 C26 1.474(10)
C22 C23 1.387(11)
C23 C24 1.383(11)
C24 C25 1.331(11)
C25 C26 1.394(11)
C26 C27 1.464(11)
C27 C32 1.373(11)
C27 C28 1.417(11)
C28 C29 1.352(13)
C29 C30 1.408(14)
C30 C31 1.341(12)
C31 C32 1.430(11)
C32 C33 1.471(10)
C34 C47 1.349(10)
C34 C35 1.463(10)
C35 C40 1.422(10)
C35 C36 1.423(10)
C36 C37 1.345(10)
C37 C38 1.419(11)
C38 C39 1.372(11)
C39 C40 1.378(11)
C40 C41 1.482(11)
C41 C46 1.375(11)
C41 C42 1.387(11)
C42 C43 1.384(14)
C43 C44 1.346(16)
C44 C45 1.306(13)
C45 C46 1.387(11)
C46 C47 1.465(11)
C48 C61 1.326(10)
C48 C49 1.454(11)
C49 C50 1.355(11)
C49 C54 1.433(11)
C50 C51 1.382(11)
C51 C52 1.350(13)
C52 C53 1.289(13)
C53 C54 1.420(13)
C54 C55 1.475(12)
C55 C60 1.375(12)
C55 C56 1.442(12)
C56 C57 1.334(15)
C57 C58 1.375(15)
C58 C59 1.391(12)
C59 C60 1.437(11)
C60 C61 1.459(11)
C62 C67 1.519(9)
C62 C81 1.551(9)
C62 C63 1.564(9)
C63 C65 1.535(9)
C65 C66 1.554(8)
C66 C95 1.517(9)
C66 C109 1.595(9)
C67 C80 1.337(9)
C67 C68 1.479(10)
C68 C69 1.404(10)
C68 C73 1.417(10)
C69 C70 1.338(10)
C70 C71 1.390(11)
C71 C72 1.356(10)
C72 C73 1.418(10)
C73 C74 1.454(10)
C74 C79 1.419(10)
C74 C75 1.435(10)
C75 C76 1.391(11)
C76 C77 1.403(12)
C77 C78 1.345(11)
C78 C79 1.461(10)
C79 C80 1.419(10)
C81 C82 1.383(9)
C81 C94 1.400(9)
C82 C83 1.403(10)
C83 C88 1.400(10)
C83 C84 1.461(11)
C84 C85 1.347(13)
C85 C86 1.365(12)
C86 C87 1.359(11)
C87 C88 1.431(10)
C88 C89 1.425(9)
C89 C90 1.396(10)
C89 C94 1.477(9)
C90 C91 1.403(10)
C91 C92 1.360(10)
C92 C93 1.384(10)
C93 C94 1.427(9)
C95 C108 1.342(9)
C95 C96 1.478(9)
C96 C97 1.374(9)
C96 C101 1.400(9)
C97 C98 1.385(9)
C98 C99 1.377(10)
C99 C100 1.320(9)
C100 C101 1.419(10)
C101 C102 1.489(9)
C102 C103 1.341(9)
C102 C107 1.376(9)
C103 C104 1.370(10)
C104 C105 1.375(11)
C105 C106 1.423(10)
C106 C107 1.410(9)
C107 C108 1.427(9)
C109 C122 1.331(9)
C109 C110 1.477(9)
C110 C111 1.404(9)
C110 C115 1.438(9)
C111 C112 1.373(10)
C112 C113 1.375(11)
C113 C114 1.358(10)
C114 C115 1.415(10)
C115 C116 1.418(9)
C116 C117 1.434(10)
C116 C121 1.450(9)
C117 C118 1.366(11)
C118 C119 1.334(12)
C119 C120 1.372(11)
C120 C121 1.379(10)
C121 C122 1.416(9)
Cl1 C1S 1.728(10)
Cl2 C1S 1.775(10)
Cl3 C2S 1.81(2)
Cl4 C2S 1.88(2)
Cl5 C3S 1.698(14)
Cl6 C3S 1.671(17)

loop_
_cod_related_entry_id
_cod_related_entry_database
_cod_related_entry_code
1 ChemSpider 30660015
